data_2017584
loop_
_publ_author_name
'Martinez Belmonte, Marta'
'Price, Daniel J.'

_publ_section_title
;
 Strong asymmetric hydrogen bonding in 2-(oxamoylamino)ethylammonium
 oxamate--oxamic acid (1/1)
;
_journal_coeditor_code TR3064
_journal_issue 3
_journal_name_full 'Acta Crystallographica Section C'
_journal_page_first o147
_journal_page_last o150
_journal_paper_doi 10.1107/S0108270110004233
_journal_volume 66
_journal_year 2010
_chemical_formula_iupac 'C4 H10 N3 O2 + , C2 H2 N O3 - , C2 H3 N O3'
_chemical_formula_moiety 'C4 H10 N3 O2 + , C2 H3 N O3 - , C2 H2 N O3'
_chemical_formula_sum 'C8 H15 N5 O8'
_chemical_formula_weight 309.25
_chemical_name_common 'N-(ethylammonium)oxamide hydrogen bis(oxamate)'
_chemical_name_systematic
;
2-(oxamoylamino)ethylammonium oxamate--oxamic acid (1/1)
;
_space_group_IT_number 2
_symmetry_cell_setting triclinic
_symmetry_space_group_name_Hall '-P 1'
_symmetry_space_group_name_H-M 'P -1'
_atom_sites_solution_hydrogens difmap
_atom_sites_solution_primary direct
_atom_sites_solution_secondary difmap
_audit_creation_method SHELXL97
_cell_angle_alpha 97.765(2)
_cell_angle_beta 97.304(2)
_cell_angle_gamma 102.394(2)
_cell_formula_units_Z 2
_cell_length_a 5.1723(2)
_cell_length_b 10.3560(4)
_cell_length_c 12.1866(5)
_cell_measurement_reflns_used 768
_cell_measurement_temperature 100(2)
_cell_measurement_theta_max 28.21
_cell_measurement_theta_min 1.71
_cell_volume 623.43(4)
_computing_cell_refinement 'SAINT (Bruker, 1997)'
_computing_data_collection 'SAINT (Bruker, 1997)'
_computing_data_reduction 'SMART (Bruker, 1997)'
_computing_molecular_graphics 'DIAMOND (Brandenburg, 1999)'
_computing_structure_refinement
;
SHELXL97 (Sheldrick, 2008) and WinGX (Farrugia, 1999)
;
_computing_structure_solution
;
SHELXS97 (Sheldrick, 2008) and WinGX (Farrugia, 1999)
;
_diffrn_ambient_temperature 100(2)
_diffrn_measured_fraction_theta_full 0.998
_diffrn_measured_fraction_theta_max 0.998
_diffrn_measurement_device_type 'Bruker APEXII CCD area-detector'
_diffrn_measurement_method '\f and \w'
_diffrn_radiation_monochromator graphite
_diffrn_radiation_source 'fine-focus sealed tube'
_diffrn_radiation_type MoK\a
_diffrn_radiation_wavelength 0.71073
_diffrn_reflns_av_R_equivalents 0.0347
_diffrn_reflns_av_sigmaI/netI 0.0385
_diffrn_reflns_limit_h_max 7
_diffrn_reflns_limit_h_min -7
_diffrn_reflns_limit_k_max 14
_diffrn_reflns_limit_k_min -13
_diffrn_reflns_limit_l_max 17
_diffrn_reflns_limit_l_min -17
_diffrn_reflns_number 13083
_diffrn_reflns_theta_full 30.55
_diffrn_reflns_theta_max 30.55
_diffrn_reflns_theta_min 1.71
_exptl_absorpt_coefficient_mu 0.147
_exptl_absorpt_correction_type none
_exptl_crystal_colour colourless
_exptl_crystal_density_diffrn 1.647
_exptl_crystal_density_method 'not measured'
_exptl_crystal_description block
_exptl_crystal_F_000 324
_exptl_crystal_size_max 0.6
_exptl_crystal_size_mid 0.1
_exptl_crystal_size_min 0.1
_refine_diff_density_max 0.544
_refine_diff_density_min -0.238
_refine_ls_extinction_method none
_refine_ls_goodness_of_fit_ref 1.040
_refine_ls_hydrogen_treatment mixed
_refine_ls_matrix_type full
_refine_ls_number_parameters 224
_refine_ls_number_reflns 3812
_refine_ls_number_restraints 0
_refine_ls_restrained_S_all 1.040
_refine_ls_R_factor_all 0.0579
_refine_ls_R_factor_gt 0.0399
_refine_ls_shift/su_max 0.000
_refine_ls_shift/su_mean 0.000
_refine_ls_structure_factor_coef Fsqd
_refine_ls_weighting_details 'calc w = 1/[\s^2^(Fo^2^)+(0.0561P)^2^+0.0433P] where P=(Fo^2^+2Fc^2^)/3'
_refine_ls_weighting_scheme calc
_refine_ls_wR_factor_gt 0.0972
_refine_ls_wR_factor_ref 0.1057
_reflns_number_gt 2895
_reflns_number_total 3812
_reflns_threshold_expression I>2\s(I)
_cod_data_source_file tr3064.cif
_cod_data_source_block I
_cod_original_sg_symbol_H-M P-1
_cod_database_code 2017584
_cod_database_fobs_code 2017584

loop_
_symmetry_equiv_pos_as_xyz
'x, y, z'
'-x, -y, -z'

loop_
_atom_site_type_symbol
_atom_site_label
_atom_site_fract_x
_atom_site_fract_y
_atom_site_fract_z
_atom_site_U_iso_or_equiv
_atom_site_adp_type
_atom_site_calc_flag
_atom_site_refinement_flags
_atom_site_occupancy
_atom_site_disorder_assembly
_atom_site_disorder_group
N N1 0.2608(2) 0.72976(12) 0.45733(10) 0.0209(3) Uani d . 1 . .
H H1A 0.313(3) 0.7663(16) 0.5326(15) 0.025 Uiso d . 1 . .
H H1B 0.121(4) 0.6674(17) 0.4383(15) 0.025 Uiso d . 1 . .
C C1 0.4053(2) 0.77512(12) 0.38268(10) 0.0136(2) Uani d . 1 . .
O O1 0.61092(19) 0.86607(9) 0.40618(8) 0.0200(2) Uani d . 1 . .
C C2 0.2994(2) 0.70454(12) 0.26115(10) 0.0124(2) Uani d . 1 . .
O O2 0.09733(18) 0.61105(9) 0.23891(8) 0.01561(19) Uani d . 1 . .
N N2 0.4447(2) 0.75179(11) 0.18648(9) 0.0135(2) Uani d . 1 . .
H H2 0.582(3) 0.8130(15) 0.2119(13) 0.016 Uiso d . 1 . .
C C3 0.3995(2) 0.68371(13) 0.06999(10) 0.0148(2) Uani d . 1 . .
H H3D 0.4098 0.5913 0.0699 0.018 Uiso calc R 1 . .
H H3E 0.5433 0.7257 0.0333 0.018 Uiso calc R 1 . .
C C4 0.1346(2) 0.68464(12) 0.00155(10) 0.0147(2) Uani d . 1 . .
H H4C 0.1078 0.6234 -0.0687 0.018 Uiso calc R 1 . .
H H4D -0.0094 0.6523 0.0420 0.018 Uiso calc R 1 . .
N N3 0.1192(2) 0.82033(11) -0.02295(9) 0.0153(2) Uani d . 1 . .
H H3C 0.253(3) 0.8556(15) -0.0567(14) 0.018 Uiso d . 1 . .
H H3A 0.122(3) 0.8772(15) 0.0409(14) 0.018 Uiso d . 1 . .
H H3B -0.032(3) 0.8127(15) -0.0727(14) 0.018 Uiso d . 1 . .
N N4 0.8935(2) 0.98516(11) 0.63823(9) 0.0164(2) Uani d . 1 . .
H H4A 0.762(3) 0.9358(16) 0.5854(14) 0.020 Uiso d . 1 . .
H H4B 1.043(3) 1.0304(15) 0.6198(13) 0.020 Uiso d . 1 . .
C C5 0.8681(2) 0.99644(12) 0.74536(10) 0.0123(2) Uani d . 1 . .
O O3 1.04099(18) 1.06597(9) 0.82274(8) 0.01670(19) Uani d . 1 . .
C C6 0.6007(2) 0.91625(12) 0.77285(10) 0.0125(2) Uani d . 1 . .
O O4 0.57424(18) 0.92886(9) 0.87283(8) 0.0169(2) Uani d . 1 . .
O O5 0.43537(17) 0.84384(9) 0.68968(7) 0.01457(19) Uani d . 1 . .
N N5 -0.6253(2) 0.50466(11) 0.66850(9) 0.0146(2) Uani d . 1 . .
H H5A -0.765(3) 0.4711(15) 0.6960(14) 0.017 Uiso d . 1 . .
H H5B -0.632(3) 0.4842(15) 0.5946(14) 0.017 Uiso d . 1 . .
C C7 -0.4199(2) 0.59075(12) 0.73629(10) 0.0120(2) Uani d . 1 . .
O O6 -0.40840(18) 0.62595(9) 0.83769(7) 0.01561(19) Uani d . 1 . .
C C8 -0.1838(2) 0.64464(12) 0.67667(10) 0.0117(2) Uani d . 1 . .
O O7 0.00814(18) 0.72967(9) 0.74660(8) 0.01465(19) Uani d . 1 . .
H H7 0.160(4) 0.7713(19) 0.7159(17) 0.048(6) Uiso d . 1 . .
O O8 -0.18686(18) 0.60920(9) 0.57703(7) 0.0167(2) Uani d . 1 . .

loop_
_atom_site_aniso_label
_atom_site_aniso_U_11
_atom_site_aniso_U_22
_atom_site_aniso_U_33
_atom_site_aniso_U_12
_atom_site_aniso_U_13
_atom_site_aniso_U_23
N1 0.0200(6) 0.0261(6) 0.0107(5) -0.0071(5) 0.0036(4) 0.0015(5)
C1 0.0139(6) 0.0157(6) 0.0112(6) 0.0023(4) 0.0024(4) 0.0034(5)
O1 0.0174(5) 0.0242(5) 0.0137(5) -0.0052(4) 0.0034(4) 0.0018(4)
C2 0.0124(5) 0.0144(5) 0.0110(5) 0.0034(4) 0.0015(4) 0.0040(4)
O2 0.0135(4) 0.0170(4) 0.0143(4) -0.0015(3) 0.0024(3) 0.0037(3)
N2 0.0123(5) 0.0166(5) 0.0103(5) 0.0001(4) 0.0020(4) 0.0025(4)
C3 0.0150(6) 0.0185(6) 0.0108(6) 0.0029(5) 0.0032(5) 0.0027(5)
C4 0.0156(6) 0.0153(6) 0.0115(6) 0.0000(4) 0.0013(5) 0.0030(5)
N3 0.0173(5) 0.0174(5) 0.0101(5) 0.0026(4) 0.0012(4) 0.0017(4)
N4 0.0124(5) 0.0208(5) 0.0127(5) -0.0037(4) 0.0025(4) 0.0032(4)
C5 0.0117(5) 0.0114(5) 0.0142(6) 0.0024(4) 0.0028(4) 0.0030(4)
O3 0.0136(4) 0.0187(4) 0.0141(4) -0.0019(3) 0.0019(3) -0.0007(4)
C6 0.0123(5) 0.0108(5) 0.0144(6) 0.0015(4) 0.0030(4) 0.0028(4)
O4 0.0183(5) 0.0177(4) 0.0127(4) -0.0012(4) 0.0055(4) 0.0016(3)
O5 0.0124(4) 0.0167(4) 0.0118(4) -0.0021(3) 0.0009(3) 0.0025(3)
N5 0.0108(5) 0.0179(5) 0.0127(5) -0.0015(4) 0.0027(4) 0.0022(4)
C7 0.0122(5) 0.0121(5) 0.0129(6) 0.0033(4) 0.0037(4) 0.0042(4)
O6 0.0158(4) 0.0195(4) 0.0112(4) 0.0023(3) 0.0037(3) 0.0026(4)
C8 0.0116(5) 0.0123(5) 0.0116(5) 0.0026(4) 0.0021(4) 0.0035(4)
O7 0.0120(4) 0.0169(4) 0.0124(4) -0.0020(3) 0.0021(3) 0.0015(3)
O8 0.0164(4) 0.0202(5) 0.0112(4) -0.0003(4) 0.0031(3) 0.0012(4)

loop_
_atom_type_symbol
_atom_type_description
_atom_type_scat_dispersion_real
_atom_type_scat_dispersion_imag
_atom_type_scat_source
C C 0.0033 0.0016 'International Tables Vol C Tables 4.2.6.8 and 6.1.1.4'
H H 0.0000 0.0000 'International Tables Vol C Tables 4.2.6.8 and 6.1.1.4'
N N 0.0061 0.0033 'International Tables Vol C Tables 4.2.6.8 and 6.1.1.4'
O O 0.0106 0.0060 'International Tables Vol C Tables 4.2.6.8 and 6.1.1.4'

loop_
_geom_angle_atom_site_label_1
_geom_angle_atom_site_label_2
_geom_angle_atom_site_label_3
_geom_angle_site_symmetry_1
_geom_angle_site_symmetry_3
_geom_angle
_geom_angle_publ_flag
C1 N1 H1A . . 119.9(11) n
C1 N1 H1B . . 121.5(12) n
H1A N1 H1B . . 118.6(16) n
O1 C1 N1 . . 124.06(12) y
O1 C1 C2 . . 121.19(11) y
N1 C1 C2 . . 114.75(11) y
O2 C2 N2 . . 125.02(12) y
O2 C2 C1 . . 120.66(10) y
N2 C2 C1 . . 114.31(11) y
C2 N2 C3 . . 121.79(11) y
C2 N2 H2 . . 116.5(11) n
C3 N2 H2 . . 120.6(11) n
N2 C3 C4 . . 115.14(10) y
N2 C3 H3D . . 108.5 n
C4 C3 H3D . . 108.5 n
N2 C3 H3E . . 108.5 n
C4 C3 H3E . . 108.5 n
H3D C3 H3E . . 107.5 n
N3 C4 C3 . . 113.03(10) y
N3 C4 H4C . . 109.0 n
C3 C4 H4C . . 109.0 n
N3 C4 H4D . . 109.0 n
C3 C4 H4D . . 109.0 n
H4C C4 H4D . . 107.8 n
C4 N3 H3C . . 112.0(10) n
C4 N3 H3A . . 111.0(9) n
H3C N3 H3A . . 108.7(14) n
C4 N3 H3B . . 109.1(9) n
H3C N3 H3B . . 105.0(14) n
H3A N3 H3B . . 110.9(14) n
C5 N4 H4A . . 121.1(11) n
C5 N4 H4B . . 118.4(11) n
H4A N4 H4B . . 120.4(15) n
O3 C5 N4 . . 124.30(11) y
O3 C5 C6 . . 119.40(11) y
N4 C5 C6 . . 116.30(11) y
O4 C6 O5 . . 127.52(11) y
O4 C6 C5 . . 116.40(11) y
O5 C6 C5 . . 116.07(10) y
C7 N5 H5A . . 118.9(11) n
C7 N5 H5B . . 123.6(10) n
H5A N5 H5B . . 117.3(15) n
O6 C7 N5 . . 125.47(11) y
O6 C7 C8 . . 120.73(11) y
N5 C7 C8 . . 113.80(11) y
O8 C8 O7 . . 126.90(11) y
O8 C8 C7 . . 122.18(11) y
O7 C8 C7 . . 110.93(10) y
C8 O7 H7 . . 116.6(12) n

loop_
_geom_bond_atom_site_label_1
_geom_bond_atom_site_label_2
_geom_bond_site_symmetry_2
_geom_bond_distance
_geom_bond_publ_flag
N1 C1 . 1.3208(15) y
N1 H1A . 0.926(18) n
N1 H1B . 0.841(19) n
C1 O1 . 1.2330(15) y
C1 C2 . 1.5353(17) y
C2 O2 . 1.2353(15) y
C2 N2 . 1.3297(15) y
N2 C3 . 1.4634(16) y
N2 H2 . 0.838(16) n
C3 C4 . 1.5135(17) y
C3 H3D . 0.9700 n
C3 H3E . 0.9700 n
C4 N3 . 1.4918(16) y
C4 H4C . 0.9700 n
C4 H4D . 0.9700 n
N3 H3C . 0.887(16) n
N3 H3A . 0.907(17) n
N3 H3B . 0.908(17) n
N4 C5 . 1.3207(16) y
N4 H4A . 0.888(17) n
N4 H4B . 0.888(17) n
C5 O3 . 1.2381(15) y
C5 C6 . 1.5542(17) y
C6 O4 . 1.2358(15) y
C6 O5 . 1.2726(15) y
N5 C7 . 1.3331(16) y
N5 H5A . 0.860(17) n
N5 H5B . 0.891(16) n
C7 O6 . 1.2303(15) y
C7 C8 . 1.5406(16) y
C8 O8 . 1.2172(15) y
C8 O7 . 1.3015(15) y
O7 H7 . 0.96(2) n

loop_
_geom_hbond_atom_site_label_D
_geom_hbond_atom_site_label_H
_geom_hbond_atom_site_label_A
_geom_hbond_site_symmetry_A
_geom_hbond_distance_DH
_geom_hbond_distance_HA
_geom_hbond_distance_DA
_geom_hbond_angle_DHA
O7 H7 O5 . 0.96(2) 1.55(2) 2.5004(12) 169.0(19)
N1 H1A O5 . 0.926(18) 1.941(18) 2.8665(15) 178.0(16)
N1 H1B O8 . 0.841(19) 2.513(17) 3.0261(14) 120.3(15)
N2 H2 O3 2_776 0.838(16) 2.202(16) 2.9377(14) 146.6(14)
N3 H3C O4 1_554 0.887(16) 2.018(17) 2.9027(14) 175.8(15)
N3 H3A O3 2_676 0.907(17) 2.029(17) 2.8606(14) 151.7(14)
N3 H3A O4 2_676 0.907(17) 2.295(16) 2.9695(15) 130.9(13)
N3 H3B O7 1_554 0.908(17) 2.305(16) 2.7828(14) 112.6(12)
N3 H3B O6 1_554 0.908(17) 2.449(17) 3.1502(15) 134.2(12)
N3 H3B O4 1_454 0.908(17) 2.639(16) 3.4143(15) 143.9(13)
N4 H4A O1 . 0.888(17) 2.191(17) 2.9811(15) 148.0(14)
N4 H4B O1 2_776 0.888(17) 1.964(17) 2.8497(14) 174.7(15)
N5 H5A O2 2_466 0.860(17) 2.052(17) 2.9122(14) 179.4(16)
N5 H5B O8 2_466 0.891(16) 2.181(17) 3.0172(15) 156.2(14)

loop_
_cod_related_entry_id
_cod_related_entry_database
_cod_related_entry_code
1 ChemSpider 30654228
